data_4321726
loop_
_publ_author_name
'Jean Huhmann-Vincent'
'Brian L. Scott'
'Gregory J. Kubas'

_publ_section_title
;
 Rhenium Complexes with Weakly Coordinating Solvent Ligands,
 cis-[Re(PR3)(CO)4(L)][BArF], L = CH2Cl2, Et2O, NC5F5: Decomposition to
 Chloride-Bridged Dimers in CH2Cl2 Solution
;
_journal_name_full 'Inorganic Chemistry'
_journal_page_first 115
_journal_page_last 124
_journal_paper_doi 10.1021/ic980912q
_journal_volume 38
_journal_year 1999
_chemical_formula_sum 'C22 H30 Cl O4 P Re'
_chemical_formula_weight 611.08
_chemical_name_systematic
; 
 ? 
;
_space_group_IT_number 14
_symmetry_cell_setting monoclinic
_symmetry_space_group_name_Hall '-P 2ybc'
_symmetry_space_group_name_H-M 'P 1 21/c 1'
_atom_sites_solution_hydrogens geom
_atom_sites_solution_primary direct
_atom_sites_solution_secondary difmap
_audit_creation_method SHELXL
_cell_angle_alpha 90.00
_cell_angle_beta 93.589(6)
_cell_angle_gamma 90.00
_cell_formula_units_Z 4
_cell_length_a 9.115(1)
_cell_length_b 11.203(1)
_cell_length_c 23.195(2)
_cell_measurement_temperature 193
_cell_volume 2363.9(4)
_computing_cell_refinement 'XSCANS 2.16b (Siemens)'
_computing_data_collection 'XSCANS 2.16b (Siemens)'
_computing_data_reduction 'XSCANS 2.16b (Siemens)'
_computing_molecular_graphics 'SHELXTL PC 4.2/360 (Siemens)'
_computing_publication_material 'SHELXTL PC 4.2/360 (Siemens)'
_computing_structure_refinement 'SHELXL-93 (Sheldrick, 1993)'
_computing_structure_solution 'SHELXS-86 (Sheldrick, 1990)'
_diffrn_ambient_temperature 193
_diffrn_measurement_device 'Siemens P4/PC'
_diffrn_measurement_method '\w scans'
_diffrn_radiation_monochromator graphite
_diffrn_radiation_source 'fine-focus sealed tube'
_diffrn_radiation_type MoK\a
_diffrn_radiation_wavelength 0.71073
_diffrn_reflns_av_R_equivalents 0.0352
_diffrn_reflns_av_sigmaI/netI 0.0432
_diffrn_reflns_limit_h_max 10
_diffrn_reflns_limit_h_min -1
_diffrn_reflns_limit_k_max 13
_diffrn_reflns_limit_k_min -1
_diffrn_reflns_limit_l_max 27
_diffrn_reflns_limit_l_min -27
_diffrn_reflns_number 5524
_diffrn_reflns_theta_max 25.00
_diffrn_reflns_theta_min 2.76
_diffrn_standards_decay_% 0
_diffrn_standards_interval_count 97
_diffrn_standards_number 3
_exptl_absorpt_coefficient_mu 5.345
_exptl_absorpt_correction_T_max 0.60
_exptl_absorpt_correction_T_min 0.41
_exptl_absorpt_correction_type empirical
_exptl_crystal_colour colorless
_exptl_crystal_density_diffrn 1.717
_exptl_crystal_density_method 'not measured'
_exptl_crystal_description 'rectangular block'
_exptl_crystal_F_000 1204
_exptl_crystal_size_max 0.35
_exptl_crystal_size_mid 0.35
_exptl_crystal_size_min 0.35
_refine_diff_density_max 1.823
_refine_diff_density_min -1.374
_refine_diff_density_rms 0.132
_refine_ls_extinction_method none
_refine_ls_goodness_of_fit_all 0.896
_refine_ls_goodness_of_fit_obs 0.914
_refine_ls_hydrogen_treatment noref
_refine_ls_matrix_type full
_refine_ls_number_parameters 290
_refine_ls_number_reflns 4147
_refine_ls_number_restraints 0
_refine_ls_restrained_S_all 0.896
_refine_ls_restrained_S_obs 0.914
_refine_ls_R_factor_all 0.0454
_refine_ls_R_factor_obs 0.0348
_refine_ls_shift/esd_max 0.001
_refine_ls_shift/esd_mean 0.000
_refine_ls_structure_factor_coef Fsqd
_refine_ls_weighting_details 'w=1/[\s^2^(Fo^2^)+(0.0468P)^2^+14.9032P] where P=(Fo^2^+2Fc^2^)/3'
_refine_ls_weighting_scheme calc
_refine_ls_wR_factor_all 0.0892
_refine_ls_wR_factor_obs 0.0829
_reflns_number_observed 3482
_reflns_number_total 4147
_reflns_observed_criterion >2sigma(I)
_cod_data_source_file ic980912q_4.cif
_cod_data_source_block xr145
_cod_depositor_comments
;
The following automatic conversions were performed:

'_refine_ls_weighting_scheme' value 'calc
w=1/[\s^2^(Fo^2^)+(0.0468P)^2^+14.9032P] where P=(Fo^2^+2Fc^2^)/3'
was changed to 'calc'. New tag '_refine_ls_weighting_details' was
created. The value of the new tag was set to
'w=1/[\s^2^(Fo^2^)+(0.0468P)^2^+14.9032P] where P=(Fo^2^+2Fc^2^)/3'.

Automatic conversion script
Id: cif_fix_values 3143 2015-03-26 13:38:13Z robertas 
;
_cod_original_sg_symbol_H-M 'P 21/c'
_cod_database_code 4321726

loop_
_symmetry_equiv_pos_as_xyz
'x, y, z'
'-x, y+1/2, -z+1/2'
'-x, -y, -z'
'x, -y-1/2, z-1/2'

loop_
_atom_site_aniso_label
_atom_site_aniso_U_11
_atom_site_aniso_U_22
_atom_site_aniso_U_33
_atom_site_aniso_U_23
_atom_site_aniso_U_13
_atom_site_aniso_U_12
Re1 0.02187(14) 0.02576(15) 0.02800(15) 0.00019(11) 0.00483(9) -0.00115(11)
Cl1 0.026(2) 0.014(7) 0.044(3) -0.001(4) 0.009(2) 0.003(3)
Cl1' 0.035(4) 0.052(5) 0.036(7) 0.011(3) 0.003(5) 0.003(3)
P1 0.0188(7) 0.0221(8) 0.0248(7) -0.0003(6) -0.0003(6) 0.0005(6)
O1 0.055(4) 0.084(5) 0.081(4) -0.022(4) 0.042(3) -0.021(3)
O2 0.049(3) 0.060(3) 0.033(3) 0.000(2) -0.009(2) -0.008(3)
O3 0.077(4) 0.037(3) 0.035(3) 0.005(2) 0.010(3) -0.004(3)
O4' 0.070(9) 0.014(9) 0.068(10) 0.012(7) -0.004(7) 0.011(7)
O4 0.029(6) 0.069(9) 0.037(8) -0.010(7) -0.019(7) -0.013(6)
C1 0.033(4) 0.044(4) 0.043(4) -0.009(3) 0.020(3) -0.009(3)
C2 0.033(3) 0.031(4) 0.035(4) 0.000(3) 0.002(3) 0.000(3)
C3 0.041(4) 0.038(4) 0.021(3) -0.002(3) 0.002(3) -0.003(3)
C4' 0.061(13) 0.005(12) 0.051(13) -0.010(10) 0.026(9) -0.013(11)
C4 0.075(29) 0.022(10) 0.027(17) 0.011(10) -0.020(12) 0.023(12)
C5 0.022(3) 0.024(3) 0.033(3) -0.006(3) 0.001(2) -0.001(3)
C6 0.028(3) 0.031(4) 0.038(4) -0.001(3) 0.003(3) -0.003(3)
C7 0.034(4) 0.035(4) 0.037(4) -0.003(3) 0.000(3) -0.005(3)
C8 0.034(4) 0.040(4) 0.053(4) -0.008(3) 0.003(3) -0.013(3)
C9 0.044(4) 0.046(4) 0.047(4) -0.010(4) 0.017(3) -0.019(4)
C10 0.030(3) 0.039(4) 0.039(4) -0.008(3) 0.007(3) -0.012(3)
C11 0.024(3) 0.024(3) 0.031(3) -0.003(3) 0.000(2) 0.004(2)
C12 0.031(3) 0.033(4) 0.037(4) 0.003(3) -0.006(3) 0.005(3)
C13 0.030(3) 0.035(4) 0.041(4) 0.001(3) -0.004(3) 0.005(3)
C14 0.032(4) 0.034(4) 0.068(5) 0.005(4) 0.000(3) 0.004(3)
C15 0.026(3) 0.026(3) 0.069(5) -0.011(3) 0.000(3) 0.001(3)
C16 0.022(3) 0.030(3) 0.042(4) -0.002(3) 0.000(3) -0.002(3)
C17 0.023(3) 0.028(3) 0.023(3) 0.001(3) 0.003(2) 0.002(3)
C18 0.032(3) 0.025(3) 0.031(3) 0.001(3) -0.003(3) 0.001(3)
C19 0.034(4) 0.035(4) 0.039(4) 0.003(3) -0.006(3) 0.002(3)
C20 0.047(4) 0.049(4) 0.027(3) 0.004(3) -0.010(3) 0.002(4)
C21 0.033(4) 0.052(4) 0.027(3) -0.006(3) -0.001(3) 0.003(3)
C22 0.026(3) 0.046(4) 0.025(3) 0.002(3) 0.000(3) 0.004(3)

loop_
_atom_site_label
_atom_site_type_symbol
_atom_site_fract_x
_atom_site_fract_y
_atom_site_fract_z
_atom_site_U_iso_or_equiv
_atom_site_thermal_displace_type
_atom_site_occupancy
_atom_site_calc_flag
_atom_site_refinement_flags
_atom_site_disorder_group
Re1 Re 0.01991(2) 0.20762(2) 0.172940(10) 0.02507(10) Uani 1 d . .
Cl1 Cl -0.0130(6) 0.4260(7) 0.1571(3) 0.027(3) Uani 0.47(2) d P .
Cl1' Cl -0.1649(10) 0.1733(10) 0.0949(5) 0.041(4) Uani 0.53(2) d P .
P1 P 0.2194(2) 0.21970(13) 0.10263(6) 0.0220(3) Uani 1 d . .
O1 O -0.2390(7) 0.2121(6) 0.2524(3) 0.072(2) Uani 1 d . .
O2 O 0.2371(6) 0.2415(5) 0.2797(2) 0.0480(13) Uani 1 d . .
O3 O 0.0387(6) -0.0639(5) 0.1969(2) 0.0493(13) Uani 1 d . .
O4' O -0.0109(17) 0.4837(21) 0.1659(9) 0.051(4) Uani 0.53(2) d P .
O4 O -0.2146(17) 0.1539(14) 0.0669(10) 0.046(4) Uani 0.47(2) d P .
C1 C -0.1438(8) 0.2088(7) 0.2238(3) 0.040(2) Uani 1 d . .
C2 C 0.1597(7) 0.2318(6) 0.2393(3) 0.0328(15) Uani 1 d . .
C3 C 0.0348(7) 0.0352(7) 0.1866(3) 0.0331(15) Uani 1 d . .
C4' C -0.0082(35) 0.3780(22) 0.1644(13) 0.038(7) Uani 0.53(2) d P .
C4 C -0.1369(50) 0.1601(41) 0.1070(20) 0.042(13) Uani 0.47(2) d P .
C5 C 0.3365(6) 0.3564(5) 0.1083(3) 0.0262(13) Uani 1 d . .
C6 C 0.3703(7) 0.4049(6) 0.1691(3) 0.0323(14) Uani 1 d . .
H6A H 0.4305(7) 0.3479(6) 0.1914(3) 0.039 Uiso 1 calc R .
H6B H 0.2793(7) 0.4155(6) 0.1881(3) 0.039 Uiso 1 calc R .
C7 C 0.4512(7) 0.5241(6) 0.1673(3) 0.0357(15) Uani 1 d . .
H7A H 0.3882(7) 0.5825(6) 0.1472(3) 0.043 Uiso 1 calc R .
H7B H 0.4729(7) 0.5524(6) 0.2064(3) 0.043 Uiso 1 calc R .
C8 C 0.5930(7) 0.5128(7) 0.1370(3) 0.042(2) Uani 1 d . .
H8A H 0.6604(7) 0.4608(7) 0.1591(3) 0.051 Uiso 1 calc R .
H8B H 0.6389(7) 0.5907(7) 0.1346(3) 0.051 Uiso 1 calc R .
C9 C 0.5632(8) 0.4625(7) 0.0768(3) 0.045(2) Uani 1 d . .
H9A H 0.6559(8) 0.4510(7) 0.0592(3) 0.054 Uiso 1 calc R .
H9B H 0.5056(8) 0.5195(7) 0.0535(3) 0.054 Uiso 1 calc R .
C10 C 0.4806(7) 0.3433(6) 0.0771(3) 0.036(2) Uani 1 d . .
H10A H 0.5425(7) 0.2833(6) 0.0966(3) 0.043 Uiso 1 calc R .
H10B H 0.4582(7) 0.3170(6) 0.0377(3) 0.043 Uiso 1 calc R .
C11 C 0.3493(6) 0.0910(5) 0.1036(3) 0.0266(13) Uani 1 d . .
C12 C 0.4282(7) 0.0748(6) 0.1633(3) 0.0339(15) Uani 1 d . .
H12A H 0.3574(7) 0.0543(6) 0.1912(3) 0.041 Uiso 1 calc R .
H12B H 0.4757(7) 0.1489(6) 0.1755(3) 0.041 Uiso 1 calc R .
C13 C 0.5431(7) -0.0243(6) 0.1609(3) 0.036(2) Uani 1 d . .
H13A H 0.6186(7) 0.0000(6) 0.1356(3) 0.043 Uiso 1 calc R .
H13B H 0.5894(7) -0.0369(6) 0.1992(3) 0.043 Uiso 1 calc R .
C14 C 0.4739(8) -0.1401(7) 0.1389(4) 0.045(2) Uani 1 d . .
H14A H 0.4060(8) -0.1689(7) 0.1663(4) 0.054 Uiso 1 calc R .
H14B H 0.5499(8) -0.1999(7) 0.1357(4) 0.054 Uiso 1 calc R .
C15 C 0.3929(7) -0.1230(6) 0.0808(3) 0.040(2) Uani 1 d . .
H15A H 0.3464(7) -0.1975(6) 0.0686(3) 0.048 Uiso 1 calc R .
H15B H 0.4624(7) -0.1014(6) 0.0526(3) 0.048 Uiso 1 calc R .
C16 C 0.2764(6) -0.0258(6) 0.0832(3) 0.0314(14) Uani 1 d . .
H16A H 0.2273(6) -0.0149(6) 0.0453(3) 0.038 Uiso 1 calc R .
H16B H 0.2032(6) -0.0491(6) 0.1097(3) 0.038 Uiso 1 calc R .
C17 C 0.1366(6) 0.2201(5) 0.0273(2) 0.0246(13) Uani 1 d . .
C18 C 0.0506(7) 0.3356(6) 0.0128(3) 0.0296(14) Uani 1 d . .
H18A H -0.0090(7) 0.3563(6) 0.0445(3) 0.035 Uiso 1 calc R .
H18B H 0.1189(7) 0.4006(6) 0.0075(3) 0.035 Uiso 1 calc R .
C19 C -0.0478(7) 0.3191(6) -0.0421(3) 0.036(2) Uani 1 d . .
H19A H -0.0972(7) 0.3937(6) -0.0520(3) 0.043 Uiso 1 calc R .
H19B H -0.1224(7) 0.2598(6) -0.0355(3) 0.043 Uiso 1 calc R .
C20 C 0.0406(8) 0.2795(7) -0.0922(3) 0.041(2) Uani 1 d . .
H20A H -0.0264(8) 0.2605(7) -0.1250(3) 0.050 Uiso 1 calc R .
H20B H 0.1025(8) 0.3450(7) -0.1032(3) 0.050 Uiso 1 calc R .
C21 C 0.1362(7) 0.1717(7) -0.0774(3) 0.038(2) Uani 1 d . .
H21A H 0.1969(7) 0.1546(7) -0.1093(3) 0.045 Uiso 1 calc R .
H21B H 0.0741(7) 0.1028(7) -0.0719(3) 0.045 Uiso 1 calc R .
C22 C 0.2349(7) 0.1934(6) -0.0223(3) 0.0326(15) Uani 1 d . .
H22A H 0.2945(7) 0.1233(6) -0.0133(3) 0.039 Uiso 1 calc R .
H22B H 0.3000(7) 0.2603(6) -0.0280(3) 0.039 Uiso 1 calc R .

loop_
_atom_type_symbol
_atom_type_description
_atom_type_scat_dispersion_real
_atom_type_scat_dispersion_imag
_atom_type_scat_source
C C 0.0033 0.0016 'International Tables Vol C Tables 4.2.6.8 and 6.1.1.4'
H H 0.0000 0.0000 'International Tables Vol C Tables 4.2.6.8 and 6.1.1.4'
O O 0.0106 0.0060 'International Tables Vol C Tables 4.2.6.8 and 6.1.1.4'
P P 0.1023 0.0942 'International Tables Vol C Tables 4.2.6.8 and 6.1.1.4'
Cl Cl 0.1484 0.1585 'International Tables Vol C Tables 4.2.6.8 and 6.1.1.4'
Re Re -1.0185 7.2310 'International Tables Vol C Tables 4.2.6.8 and 6.1.1.4'

loop_
_geom_angle_atom_site_label_1
_geom_angle_atom_site_label_2
_geom_angle_atom_site_label_3
_geom_angle
_geom_angle_site_symmetry_1
_geom_angle_site_symmetry_3
_geom_angle_publ_flag
C4' Re1 C2 91.1(10) . . ?
C4' Re1 C1 87.4(8) . . ?
C2 Re1 C1 90.5(3) . . ?
C4' Re1 C3 174.9(8) . . ?
C2 Re1 C3 88.6(3) . . ?
C1 Re1 C3 87.5(3) . . ?
C4' Re1 C4 95.5(15) . . ?
C2 Re1 C4 172.3(12) . . ?
C1 Re1 C4 86.0(13) . . ?
C3 Re1 C4 84.5(11) . . ?
C4' Re1 Cl1' 89.9(10) . . ?
C2 Re1 Cl1' 176.3(3) . . ?
C1 Re1 Cl1' 86.0(3) . . ?
C3 Re1 Cl1' 90.1(3) . . ?
C4 Re1 Cl1' 5.6(13) . . ?
C4' Re1 Cl1 2.7(9) . . ?
C2 Re1 Cl1 92.7(2) . . ?
C1 Re1 Cl1 89.6(3) . . ?
C3 Re1 Cl1 176.9(2) . . ?
C4 Re1 Cl1 94.1(11) . . ?
Cl1' Re1 Cl1 88.5(3) . . ?
C4' Re1 P1 88.7(8) . . ?
C2 Re1 P1 92.4(2) . . ?
C1 Re1 P1 175.2(2) . . ?
C3 Re1 P1 96.4(2) . . ?
C4 Re1 P1 91.6(12) . . ?
Cl1' Re1 P1 91.2(2) . . ?
Cl1 Re1 P1 86.39(14) . . ?
C4' Cl1 O4' 144.9(41) . . ?
C4' Cl1 Re1 9.5(32) . . ?
O4' Cl1 Re1 153.2(16) . . ?
O4 Cl1' Re1 169.3(13) . . ?
C17 P1 C11 103.5(3) . . ?
C17 P1 C5 105.1(3) . . ?
C11 P1 C5 105.9(3) . . ?
C17 P1 Re1 110.0(2) . . ?
C11 P1 Re1 115.7(2) . . ?
C5 P1 Re1 115.5(2) . . ?
Cl1 O4' C4' 15.9(18) . . ?
Cl1' O4 C4 12.5(29) . . ?
O1 C1 Re1 178.2(8) . . ?
O2 C2 Re1 176.3(6) . . ?
O3 C3 Re1 176.3(6) . . ?
Cl1 C4' O4' 19.2(23) . . ?
Cl1 C4' Re1 167.8(41) . . ?
O4' C4' Re1 170.5(28) . . ?
O4 C4 Re1 167.2(35) . . ?
C6 C5 C10 109.7(5) . . ?
C6 C5 P1 116.0(4) . . ?
C10 C5 P1 112.9(4) . . ?
C5 C6 C7 110.9(5) . . ?
C8 C7 C6 111.6(6) . . ?
C7 C8 C9 110.4(6) . . ?
C8 C9 C10 112.3(6) . . ?
C9 C10 C5 110.6(5) . . ?
C16 C11 C12 110.4(5) . . ?
C16 C11 P1 113.2(4) . . ?
C12 C11 P1 111.3(4) . . ?
C11 C12 C13 109.6(5) . . ?
C14 C13 C12 111.2(5) . . ?
C13 C14 C15 111.2(6) . . ?
C14 C15 C16 111.2(6) . . ?
C11 C16 C15 109.4(5) . . ?
C22 C17 C18 108.3(5) . . ?
C22 C17 P1 118.9(4) . . ?
C18 C17 P1 112.3(4) . . ?
C19 C18 C17 110.2(5) . . ?
C18 C19 C20 111.2(6) . . ?
C21 C20 C19 112.6(6) . . ?
C20 C21 C22 111.1(6) . . ?
C17 C22 C21 108.4(5) . . ?

loop_
_geom_bond_atom_site_label_1
_geom_bond_atom_site_label_2
_geom_bond_distance
_geom_bond_site_symmetry_2
_geom_bond_publ_flag
Re1 C4' 1.93(3) . ?
Re1 C2 1.955(7) . ?
Re1 C1 1.959(6) . ?
Re1 C3 1.961(8) . ?
Re1 C4 2.10(5) . ?
Re1 Cl1' 2.425(13) . ?
Re1 Cl1 2.489(7) . ?
Re1 P1 2.5209(15) . ?
Cl1 C4' 0.56(2) . ?
Cl1 O4' 0.68(2) . ?
Cl1' O4 0.80(2) . ?
P1 C17 1.859(6) . ?
P1 C11 1.865(6) . ?
P1 C5 1.866(6) . ?
O1 C1 1.126(8) . ?
O2 C2 1.141(8) . ?
O3 C3 1.136(9) . ?
O4' C4' 1.19(4) . ?
O4 C4 1.14(5) . ?
C5 C6 1.526(8) . ?
C5 C10 1.546(8) . ?
C6 C7 1.527(9) . ?
C7 C8 1.515(9) . ?
C8 C9 1.515(10) . ?
C9 C10 1.533(9) . ?
C11 C16 1.529(8) . ?
C11 C12 1.532(8) . ?
C12 C13 1.530(9) . ?
C13 C14 1.517(10) . ?
C14 C15 1.507(10) . ?
C15 C16 1.525(9) . ?
C17 C22 1.532(8) . ?
C17 C18 1.540(8) . ?
C18 C19 1.522(9) . ?
C19 C20 1.519(10) . ?
C20 C21 1.516(10) . ?
C21 C22 1.535(9) . ?
